data_7014899
loop_
_publ_author_name
'Jones, Roderick C.'
'Chojnacka, Maja W.'
'Quail, J. Wilson'
'Gardiner, Michael G.'
'Decken, Andreas'
'Yates, Brian F.'
'Gossage, Robert A.'

_publ_section_title
;
 Oxazoles revisited: On the nature of binding of benzoxazole and
 2-methylbenzoxazole with the zinc and palladium halides.
;
_journal_issue 7
_journal_name_full 'Dalton transactions (Cambridge, England : 2003)'
_journal_page_first 1594
_journal_page_last 1600
_journal_paper_doi 10.1039/c0dt01266a
_journal_volume 40
_journal_year 2011
_chemical_formula_moiety 'C14 H10 Br2 N2 O2 Zn'
_chemical_formula_sum 'C14 H10 Br2 N2 O2 Zn'
_chemical_formula_weight 463.43
_chemical_name_systematic
;
?
;
_space_group_IT_number 14
_symmetry_cell_setting monoclinic
_symmetry_space_group_name_Hall '-P 2ybc'
_symmetry_space_group_name_H-M 'P 1 21/c 1'
_atom_sites_solution_hydrogens geom
_atom_sites_solution_primary direct
_atom_sites_solution_secondary difmap
_audit_creation_method SHELXL-97
_cell_angle_alpha 90.00
_cell_angle_beta 91.279(2)
_cell_angle_gamma 90.00
_cell_formula_units_Z 4
_cell_length_a 15.9848(4)
_cell_length_b 7.0380(2)
_cell_length_c 13.5346(3)
_cell_measurement_reflns_used 3748
_cell_measurement_temperature 173(2)
_cell_measurement_theta_max 27.485
_cell_measurement_theta_min 0.998
_cell_volume 1522.28(7)
_computing_cell_refinement 'HKL Scalepack (Otwinowski & Minor 1997)'
_computing_data_collection 'Collect (Nonius BV, 1997-2000)'
_computing_data_reduction 'HKL Denzo and Scalepack (Otwinowski & Minor 1997)'
_computing_molecular_graphics 'Xtal3.7(Hall et al., 2000)'
_computing_publication_material 'SHELXL-97 (Sheldrick, 1997)'
_computing_structure_refinement 'SHELXL-97 (Sheldrick, 1997)'
_computing_structure_solution 'maXus(Mackay et al., 1999)'
_diffrn_ambient_temperature 173(2)
_diffrn_detector_area_resol_mean 9
_diffrn_measured_fraction_theta_full 0.999
_diffrn_measured_fraction_theta_max 0.999
_diffrn_measurement_device 'Nonius KappaCCD'
_diffrn_measurement_method '\f scans and \w scans with \k offsets'
_diffrn_radiation_monochromator 'horizonally mounted graphite crystal'
_diffrn_radiation_source 'fine-focus sealed tube'
_diffrn_radiation_type MoK\a
_diffrn_radiation_wavelength 0.71073
_diffrn_reflns_av_R_equivalents 0.0685
_diffrn_reflns_av_sigmaI/netI 0.0378
_diffrn_reflns_limit_h_max 20
_diffrn_reflns_limit_h_min -20
_diffrn_reflns_limit_k_max 9
_diffrn_reflns_limit_k_min -9
_diffrn_reflns_limit_l_max 17
_diffrn_reflns_limit_l_min -17
_diffrn_reflns_number 21346
_diffrn_reflns_theta_full 27.48
_diffrn_reflns_theta_max 27.48
_diffrn_reflns_theta_min 3.01
_diffrn_standards_decay_% 0
_diffrn_standards_interval_count 0
_diffrn_standards_interval_time 0
_diffrn_standards_number 0
_exptl_absorpt_coefficient_mu 6.866
_exptl_absorpt_correction_T_max 0.410
_exptl_absorpt_correction_T_min 0.310
_exptl_absorpt_correction_type psi-scan
_exptl_absorpt_process_details 'Shelxtl 6.10 (Bruker-AXS, 2000)'
_exptl_crystal_colour colourless
_exptl_crystal_density_diffrn 2.022
_exptl_crystal_density_method 'not measured'
_exptl_crystal_description chip
_exptl_crystal_F_000 896
_exptl_crystal_size_max 0.17
_exptl_crystal_size_mid 0.17
_exptl_crystal_size_min 0.13
_refine_diff_density_max 0.506
_refine_diff_density_min -0.524
_refine_diff_density_rms 0.107
_refine_ls_extinction_coef 0.0053(3)
_refine_ls_extinction_expression Fc^*^=kFc[1+0.001xFc^2^\l^3^/sin(2\q)]^-1/4^
_refine_ls_extinction_method SHELXL
_refine_ls_goodness_of_fit_ref 1.043
_refine_ls_hydrogen_treatment constr
_refine_ls_matrix_type full
_refine_ls_number_parameters 191
_refine_ls_number_reflns 3488
_refine_ls_number_restraints 0
_refine_ls_restrained_S_all 1.043
_refine_ls_R_factor_all 0.0482
_refine_ls_R_factor_gt 0.0322
_refine_ls_shift/su_max 0.000
_refine_ls_shift/su_mean 0.000
_refine_ls_structure_factor_coef Fsqd
_refine_ls_weighting_details 'calc w=1/[\s^2^(Fo^2^)+(0.0255P)^2^+2.0033P] where P=(Fo^2^+2Fc^2^)/3'
_refine_ls_weighting_scheme calc
_refine_ls_wR_factor_gt 0.0660
_refine_ls_wR_factor_ref 0.0729
_reflns_number_gt 2760
_reflns_number_total 3488
_reflns_threshold_expression >2\s(I)
_cod_data_source_file C0DT01266A.TXT
_cod_data_source_block 1153
_cod_original_sg_symbol_H-M 'P 21/c'
_cod_database_code 7014899

loop_
_symmetry_equiv_pos_as_xyz
'x, y, z'
'-x, y+1/2, -z+1/2'
'-x, -y, -z'
'x, -y-1/2, z-1/2'

loop_
_atom_site_label
_atom_site_type_symbol
_atom_site_fract_x
_atom_site_fract_y
_atom_site_fract_z
_atom_site_U_iso_or_equiv
_atom_site_adp_type
_atom_site_occupancy
_atom_site_symmetry_multiplicity
_atom_site_calc_flag
_atom_site_refinement_flags
_atom_site_disorder_assembly
_atom_site_disorder_group
Zn1 Zn 0.24379(2) 0.51320(5) 0.33796(3) 0.02206(11) Uani 1 1 d . . .
Br1 Br 0.24626(2) 0.83967(5) 0.37420(3) 0.03354(12) Uani 1 1 d . . .
Br2 Br 0.26675(2) 0.42703(6) 0.17273(3) 0.03638(12) Uani 1 1 d . . .
O1 O 0.43800(14) 0.1679(3) 0.44873(18) 0.0277(5) Uani 1 1 d . . .
O2 O 0.06468(15) 0.1743(4) 0.4764(2) 0.0331(6) Uani 1 1 d . . .
N1 N 0.33519(16) 0.3757(4) 0.4199(2) 0.0227(6) Uani 1 1 d . . .
N2 N 0.14094(16) 0.3842(4) 0.3946(2) 0.0225(6) Uani 1 1 d . . .
C1 C 0.37448(19) 0.4236(5) 0.5114(2) 0.0220(7) Uani 1 1 d . . .
C2 C 0.3601(2) 0.5692(5) 0.5777(3) 0.0262(7) Uani 1 1 d . . .
H2 H 0.3165 0.6592 0.5672 0.031 Uiso 1 1 calc R . .
C3 C 0.4132(2) 0.5761(5) 0.6603(3) 0.0299(8) Uani 1 1 d . . .
H3 H 0.4051 0.6721 0.7085 0.036 Uiso 1 1 calc R . .
C4 C 0.4785(2) 0.4449(6) 0.6744(3) 0.0314(8) Uani 1 1 d . . .
H4 H 0.5142 0.4565 0.7311 0.038 Uiso 1 1 calc R . .
C5 C 0.4925(2) 0.2996(5) 0.6083(3) 0.0296(8) Uani 1 1 d . . .
H5 H 0.5365 0.2101 0.6177 0.036 Uiso 1 1 calc R . .
C6 C 0.4383(2) 0.2932(5) 0.5275(2) 0.0239(7) Uani 1 1 d . . .
C7 C 0.3754(2) 0.2282(5) 0.3891(3) 0.0261(7) Uani 1 1 d . . .
H7 H 0.3616 0.1669 0.3283 0.031 Uiso 1 1 calc R . .
C11 C 0.0090(2) 0.2904(5) 0.4249(2) 0.0248(7) Uani 1 1 d . . .
C12 C -0.0767(2) 0.2849(5) 0.4231(3) 0.0311(8) Uani 1 1 d . . .
H12 H -0.1073 0.1936 0.4592 0.037 Uiso 1 1 calc R . .
C13 C -0.1153(2) 0.4210(6) 0.3650(3) 0.0350(9) Uani 1 1 d . . .
H13 H -0.1747 0.4227 0.3598 0.042 Uiso 1 1 calc R . .
C14 C -0.0699(2) 0.5565(6) 0.3136(3) 0.0385(9) Uani 1 1 d . . .
H14 H -0.0994 0.6492 0.2755 0.046 Uiso 1 1 calc R . .
C15 C 0.0162(2) 0.5604(6) 0.3163(3) 0.0342(9) Uani 1 1 d . . .
H15 H 0.0470 0.6526 0.2809 0.041 Uiso 1 1 calc R . .
C16 C 0.05539(19) 0.4216(5) 0.3736(2) 0.0213(7) Uani 1 1 d . . .
C17 C 0.1406(2) 0.2411(5) 0.4535(3) 0.0284(7) Uani 1 1 d . . .
H17 H 0.1908 0.1860 0.4793 0.034 Uiso 1 1 calc R . .

loop_
_atom_site_aniso_label
_atom_site_aniso_U_11
_atom_site_aniso_U_22
_atom_site_aniso_U_33
_atom_site_aniso_U_23
_atom_site_aniso_U_13
_atom_site_aniso_U_12
Zn1 0.01971(19) 0.0233(2) 0.0232(2) -0.00164(15) -0.00039(14) -0.00163(15)
Br1 0.0398(2) 0.02197(19) 0.0389(2) -0.00230(15) 0.00191(16) -0.00242(15)
Br2 0.0408(2) 0.0447(2) 0.02360(19) -0.00623(16) 0.00106(15) 0.00264(17)
O1 0.0250(12) 0.0261(13) 0.0319(14) -0.0026(10) -0.0017(10) 0.0023(10)
O2 0.0280(13) 0.0278(14) 0.0437(16) 0.0106(12) 0.0055(11) -0.0014(11)
N1 0.0196(13) 0.0225(15) 0.0260(15) -0.0020(12) -0.0005(11) -0.0021(11)
N2 0.0202(13) 0.0215(14) 0.0258(14) -0.0010(12) 0.0009(11) -0.0009(11)
C1 0.0174(15) 0.0235(17) 0.0251(16) 0.0014(14) 0.0008(12) -0.0017(13)
C2 0.0202(16) 0.0297(19) 0.0288(18) -0.0023(15) 0.0012(13) -0.0017(14)
C3 0.0323(19) 0.035(2) 0.0227(17) -0.0057(15) 0.0035(14) -0.0048(16)
C4 0.0247(17) 0.042(2) 0.0275(18) 0.0065(16) -0.0056(14) -0.0049(16)
C5 0.0243(17) 0.034(2) 0.0299(19) 0.0075(16) -0.0010(14) 0.0026(15)
C6 0.0208(16) 0.0246(18) 0.0263(17) 0.0026(14) 0.0050(13) -0.0032(13)
C7 0.0229(16) 0.0243(17) 0.0309(18) -0.0056(15) -0.0029(13) -0.0007(14)
C11 0.0256(17) 0.0218(17) 0.0270(17) -0.0009(14) 0.0018(14) 0.0008(13)
C12 0.0253(18) 0.034(2) 0.0340(19) -0.0017(16) 0.0065(15) -0.0062(15)
C13 0.0213(17) 0.051(3) 0.033(2) -0.0028(18) 0.0017(14) -0.0003(17)
C14 0.032(2) 0.049(3) 0.035(2) 0.0146(18) -0.0018(16) 0.0055(18)
C15 0.0293(18) 0.042(2) 0.0313(19) 0.0161(17) 0.0009(15) 0.0002(17)
C16 0.0190(15) 0.0244(17) 0.0204(15) -0.0004(13) 0.0013(12) 0.0001(13)
C17 0.0237(17) 0.0275(18) 0.0341(19) 0.0016(16) 0.0025(14) 0.0031(14)

loop_
_atom_type_symbol
_atom_type_description
_atom_type_scat_dispersion_real
_atom_type_scat_dispersion_imag
_atom_type_scat_source
C C 0.0033 0.0016 'International Tables Vol C Tables 4.2.6.8 and 6.1.1.4'
H H 0.0000 0.0000 'International Tables Vol C Tables 4.2.6.8 and 6.1.1.4'
Br Br -0.2901 2.4595 'International Tables Vol C Tables 4.2.6.8 and 6.1.1.4'
N N 0.0061 0.0033 'International Tables Vol C Tables 4.2.6.8 and 6.1.1.4'
O O 0.0106 0.0060 'International Tables Vol C Tables 4.2.6.8 and 6.1.1.4'
Zn Zn 0.2839 1.4301 'International Tables Vol C Tables 4.2.6.8 and 6.1.1.4'

loop_
_geom_angle_atom_site_label_1
_geom_angle_atom_site_label_2
_geom_angle_atom_site_label_3
_geom_angle
_geom_angle_site_symmetry_1
_geom_angle_site_symmetry_3
_geom_angle_publ_flag
N2 Zn1 N1 99.02(11) . . ?
N2 Zn1 Br1 111.50(8) . . ?
N1 Zn1 Br1 109.82(8) . . ?
N2 Zn1 Br2 112.68(8) . . ?
N1 Zn1 Br2 105.50(8) . . ?
Br1 Zn1 Br2 116.62(2) . . ?
C7 O1 C6 104.6(3) . . ?
C17 O2 C11 104.5(3) . . ?
C7 N1 C1 105.0(3) . . ?
C7 N1 Zn1 123.7(2) . . ?
C1 N1 Zn1 130.9(2) . . ?
C17 N2 C16 104.6(3) . . ?
C17 N2 Zn1 126.6(2) . . ?
C16 N2 Zn1 128.6(2) . . ?
C2 C1 C6 121.4(3) . . ?
C2 C1 N1 131.7(3) . . ?
C6 C1 N1 106.9(3) . . ?
C1 C2 C3 116.1(3) . . ?
C1 C2 H2 121.9 . . ?
C3 C2 H2 121.9 . . ?
C2 C3 C4 121.7(3) . . ?
C2 C3 H3 119.2 . . ?
C4 C3 H3 119.1 . . ?
C5 C4 C3 122.0(3) . . ?
C5 C4 H4 119.0 . . ?
C3 C4 H4 119.0 . . ?
C4 C5 C6 115.4(3) . . ?
C4 C5 H5 122.3 . . ?
C6 C5 H5 122.3 . . ?
C5 C6 O1 128.5(3) . . ?
C5 C6 C1 123.4(3) . . ?
O1 C6 C1 108.1(3) . . ?
N1 C7 O1 115.4(3) . . ?
N1 C7 H7 122.3 . . ?
O1 C7 H7 122.3 . . ?
C12 C11 C16 123.9(3) . . ?
C12 C11 O2 128.6(3) . . ?
C16 C11 O2 107.6(3) . . ?
C11 C12 C13 115.2(3) . . ?
C11 C12 H12 122.4 . . ?
C13 C12 H12 122.4 . . ?
C12 C13 C14 121.9(3) . . ?
C12 C13 H13 119.0 . . ?
C14 C13 H13 119.0 . . ?
C15 C14 C13 122.2(4) . . ?
C15 C14 H14 118.9 . . ?
C13 C14 H14 118.9 . . ?
C14 C15 C16 116.0(3) . . ?
C14 C15 H15 122.0 . . ?
C16 C15 H15 122.0 . . ?
C11 C16 C15 120.8(3) . . ?
C11 C16 N2 107.6(3) . . ?
C15 C16 N2 131.7(3) . . ?
N2 C17 O2 115.7(3) . . ?
N2 C17 H17 122.1 . . ?
O2 C17 H17 122.1 . . ?

loop_
_geom_bond_atom_site_label_1
_geom_bond_atom_site_label_2
_geom_bond_distance
_geom_bond_site_symmetry_2
_geom_bond_publ_flag
Zn1 N2 2.042(3) . ?
Zn1 N1 2.056(3) . ?
Zn1 Br1 2.3496(5) . ?
Zn1 Br2 2.3538(5) . ?
O1 C7 1.340(4) . ?
O1 C6 1.384(4) . ?
O2 C17 1.344(4) . ?
O2 C11 1.385(4) . ?
N1 C7 1.296(4) . ?
N1 C1 1.417(4) . ?
N2 C17 1.285(4) . ?
N2 C16 1.415(4) . ?
C1 C2 1.384(5) . ?
C1 C6 1.386(5) . ?
C2 C3 1.389(5) . ?
C2 H2 0.9500 . ?
C3 C4 1.404(5) . ?
C3 H3 0.9500 . ?
C4 C5 1.380(5) . ?
C4 H4 0.9500 . ?
C5 C6 1.381(5) . ?
C5 H5 0.9500 . ?
C7 H7 0.9500 . ?
C11 C12 1.371(5) . ?
C11 C16 1.381(5) . ?
C12 C13 1.376(5) . ?
C12 H12 0.9500 . ?
C13 C14 1.394(6) . ?
C13 H13 0.9500 . ?
C14 C15 1.377(5) . ?
C14 H14 0.9500 . ?
C15 C16 1.388(5) . ?
C15 H15 0.9500 . ?
C17 H17 0.9500 . ?

loop_
_geom_torsion_atom_site_label_1
_geom_torsion_atom_site_label_2
_geom_torsion_atom_site_label_3
_geom_torsion_atom_site_label_4
_geom_torsion
_geom_torsion_site_symmetry_1
_geom_torsion_site_symmetry_2
_geom_torsion_site_symmetry_3
_geom_torsion_site_symmetry_4
_geom_torsion_publ_flag
N2 Zn1 N1 C7 96.1(3) . . . . ?
Br1 Zn1 N1 C7 -147.1(3) . . . . ?
Br2 Zn1 N1 C7 -20.6(3) . . . . ?
N2 Zn1 N1 C1 -91.5(3) . . . . ?
Br1 Zn1 N1 C1 25.3(3) . . . . ?
Br2 Zn1 N1 C1 151.8(3) . . . . ?
N1 Zn1 N2 C17 -8.5(3) . . . . ?
Br1 Zn1 N2 C17 -124.1(3) . . . . ?
Br2 Zn1 N2 C17 102.6(3) . . . . ?
N1 Zn1 N2 C16 176.1(3) . . . . ?
Br1 Zn1 N2 C16 60.5(3) . . . . ?
Br2 Zn1 N2 C16 -72.9(3) . . . . ?
C7 N1 C1 C2 178.6(4) . . . . ?
Zn1 N1 C1 C2 5.2(5) . . . . ?
C7 N1 C1 C6 0.2(4) . . . . ?
Zn1 N1 C1 C6 -173.3(2) . . . . ?
C6 C1 C2 C3 0.0(5) . . . . ?
N1 C1 C2 C3 -178.3(3) . . . . ?
C1 C2 C3 C4 1.2(5) . . . . ?
C2 C3 C4 C5 -1.5(6) . . . . ?
C3 C4 C5 C6 0.4(5) . . . . ?
C4 C5 C6 O1 178.4(3) . . . . ?
C4 C5 C6 C1 0.9(5) . . . . ?
C7 O1 C6 C5 -177.3(3) . . . . ?
C7 O1 C6 C1 0.5(3) . . . . ?
C2 C1 C6 C5 -1.2(5) . . . . ?
N1 C1 C6 C5 177.5(3) . . . . ?
C2 C1 C6 O1 -179.1(3) . . . . ?
N1 C1 C6 O1 -0.4(4) . . . . ?
C1 N1 C7 O1 0.1(4) . . . . ?
Zn1 N1 C7 O1 174.2(2) . . . . ?
C6 O1 C7 N1 -0.4(4) . . . . ?
C17 O2 C11 C12 -179.3(4) . . . . ?
C17 O2 C11 C16 0.0(4) . . . . ?
C16 C11 C12 C13 0.3(5) . . . . ?
O2 C11 C12 C13 179.5(3) . . . . ?
C11 C12 C13 C14 -1.2(6) . . . . ?
C12 C13 C14 C15 1.2(7) . . . . ?
C13 C14 C15 C16 -0.2(6) . . . . ?
C12 C11 C16 C15 0.6(6) . . . . ?
O2 C11 C16 C15 -178.8(3) . . . . ?
C12 C11 C16 N2 179.3(3) . . . . ?
O2 C11 C16 N2 0.0(4) . . . . ?
C14 C15 C16 C11 -0.6(6) . . . . ?
C14 C15 C16 N2 -179.0(4) . . . . ?
C17 N2 C16 C11 0.1(4) . . . . ?
Zn1 N2 C16 C11 176.3(2) . . . . ?
C17 N2 C16 C15 178.6(4) . . . . ?
Zn1 N2 C16 C15 -5.2(5) . . . . ?
C16 N2 C17 O2 -0.1(4) . . . . ?
Zn1 N2 C17 O2 -176.4(2) . . . . ?
C11 O2 C17 N2 0.1(4) . . . . ?
